data_4080634
loop_
_publ_author_name
'De Crisci, Antonio G.'
'Chung, Kevin'
'Oliver, Allen G.'
'Solis-Ibarra, Diego'
'Waymouth, Robert M.'

_publ_section_title
;
 Chemoselective Oxidation of Polyols with Chiral Palladium Catalysts
;
_journal_issue 7
_journal_name_full Organometallics
_journal_page_first 2257
_journal_paper_doi 10.1021/om4001549
_journal_volume 32
_journal_year 2013
_chemical_absolute_configuration rmad
_chemical_formula_moiety 'C13 H18 Cl2 N2 O Pd, C H2 Cl2'
_chemical_formula_sum 'C14 H20 Cl4 N2 O Pd'
_chemical_formula_weight 480.52
_chemical_name_systematic
; 
 ? 
;
_space_group_IT_number 19
_symmetry_cell_setting orthorhombic
_symmetry_space_group_name_Hall 'P 2ac 2ab'
_symmetry_space_group_name_H-M 'P 21 21 21'
_atom_sites_solution_hydrogens geom
_atom_sites_solution_primary direct
_atom_sites_solution_secondary difmap
_audit_creation_method SHELXL-97
_cell_angle_alpha 90.00
_cell_angle_beta 90.00
_cell_angle_gamma 90.00
_cell_formula_units_Z 4
_cell_length_a 9.4035(4)
_cell_length_b 11.5964(4)
_cell_length_c 17.0774(6)
_cell_measurement_reflns_used 7532
_cell_measurement_temperature 100(2)
_cell_measurement_theta_max 69.16
_cell_measurement_theta_min 4.68
_cell_volume 1862.23(12)
_computing_cell_refinement 'Bruker SAINT v7.68A'
_computing_data_collection 'Bruker APEX-II v2010-7'
_computing_data_reduction 'Bruker SAINT v7.68A'
_computing_structure_refinement 'SHELXL-97 (Sheldrick, 2008)'
_computing_structure_solution 'SHELXS-97 (Sheldrick, 2008)'
_diffrn_ambient_temperature 100(2)
_diffrn_detector_area_resol_mean 8.33
_diffrn_measured_fraction_theta_full 0.990
_diffrn_measured_fraction_theta_max 0.990
_diffrn_measurement_device_type 'Bruker APEX'
_diffrn_measurement_method 'combination of \w and \f-scans '
_diffrn_radiation_monochromator graphite
_diffrn_radiation_source 'fine-focus sealed tube'
_diffrn_radiation_type CuK\a
_diffrn_radiation_wavelength 1.54178
_diffrn_reflns_av_R_equivalents 0.0337
_diffrn_reflns_av_sigmaI/netI 0.0280
_diffrn_reflns_limit_h_max 11
_diffrn_reflns_limit_h_min -11
_diffrn_reflns_limit_k_max 13
_diffrn_reflns_limit_k_min -14
_diffrn_reflns_limit_l_max 20
_diffrn_reflns_limit_l_min -20
_diffrn_reflns_number 18310
_diffrn_reflns_theta_full 69.92
_diffrn_reflns_theta_max 69.92
_diffrn_reflns_theta_min 4.61
_exptl_absorpt_coefficient_mu 13.335
_exptl_absorpt_correction_T_max 0.4754
_exptl_absorpt_correction_T_min 0.1427
_exptl_absorpt_correction_type numerical
_exptl_absorpt_process_details 'SADABS, Sheldrick, 2008'
_exptl_crystal_colour yellow
_exptl_crystal_density_diffrn 1.714
_exptl_crystal_density_method 'not measured'
_exptl_crystal_description block
_exptl_crystal_F_000 960
_exptl_crystal_size_max 0.31
_exptl_crystal_size_mid 0.11
_exptl_crystal_size_min 0.08
_refine_diff_density_max 0.289
_refine_diff_density_min -0.421
_refine_diff_density_rms 0.059
_refine_ls_abs_structure_details 'Flack H D (1983), Acta Cryst. A39, 876-881'
_refine_ls_abs_structure_Flack 0.005(6)
_refine_ls_extinction_method none
_refine_ls_goodness_of_fit_ref 1.050
_refine_ls_hydrogen_treatment constr
_refine_ls_matrix_type full
_refine_ls_number_parameters 203
_refine_ls_number_reflns 3464
_refine_ls_number_restraints 0
_refine_ls_restrained_S_all 1.050
_refine_ls_R_factor_all 0.0187
_refine_ls_R_factor_gt 0.0179
_refine_ls_shift/su_max 0.002
_refine_ls_shift/su_mean 0.000
_refine_ls_structure_factor_coef Fsqd
_refine_ls_weighting_details 'calc w=1/[\s^2^(Fo^2^)+(0.0217P)^2^+0.3659P] where P=(Fo^2^+2Fc^2^)/3'
_refine_ls_weighting_scheme calc
_refine_ls_wR_factor_gt 0.0441
_refine_ls_wR_factor_ref 0.0444
_reflns_number_gt 3398
_reflns_number_total 3464
_reflns_threshold_expression >2sigma(I)
_cod_data_source_file om4001549_si_002.cif
_cod_data_source_block 4d
_cod_original_sg_symbol_H-M P212121
_cod_database_code 4080634

loop_
_symmetry_equiv_pos_as_xyz
'x, y, z'
'-x+1/2, -y, z+1/2'
'-x, y+1/2, -z+1/2'
'x+1/2, -y+1/2, -z'

loop_
_atom_site_label
_atom_site_type_symbol
_atom_site_fract_x
_atom_site_fract_y
_atom_site_fract_z
_atom_site_U_iso_or_equiv
_atom_site_adp_type
_atom_site_occupancy
_atom_site_symmetry_multiplicity
_atom_site_calc_flag
_atom_site_refinement_flags
Pd1 Pd 0.631256(17) 0.925054(14) 0.544332(10) 0.01185(5) Uani 1 1 d .
Cl1 Cl 0.83505(6) 0.82081(5) 0.55845(3) 0.01787(13) Uani 1 1 d .
Cl2 Cl 0.74997(6) 1.04172(5) 0.45812(4) 0.01974(12) Uani 1 1 d .
O1 O 0.3137(2) 0.74135(17) 0.64166(11) 0.0207(4) Uani 1 1 d .
N1 N 0.5262(2) 0.81845(19) 0.61610(12) 0.0141(4) Uani 1 1 d .
N2 N 0.4230(2) 0.99068(17) 0.53166(12) 0.0139(4) Uani 1 1 d .
C1 C 0.5576(3) 0.7294(2) 0.67594(15) 0.0163(5) Uani 1 1 d .
H1A H 0.6388 0.6801 0.6583 0.020 Uiso 1 1 calc R
C2 C 0.4184(3) 0.6599(2) 0.67365(17) 0.0213(6) Uani 1 1 d .
H2A H 0.4280 0.5914 0.6394 0.026 Uiso 1 1 calc R
H2B H 0.3907 0.6343 0.7268 0.026 Uiso 1 1 calc R
C3 C 0.3911(3) 0.8202(2) 0.60555(15) 0.0175(5) Uani 1 1 d .
C4 C 0.3264(3) 0.9123(2) 0.55967(14) 0.0172(5) Uani 1 1 d .
C5 C 0.1820(3) 0.9205(2) 0.55019(16) 0.0219(5) Uani 1 1 d .
H5A H 0.1200 0.8632 0.5706 0.026 Uiso 1 1 calc R
C6 C 0.1291(3) 1.0157(3) 0.50956(17) 0.0255(6) Uani 1 1 d .
H6A H 0.0300 1.0241 0.5005 0.031 Uiso 1 1 calc R
C7 C 0.2225(3) 1.0958(2) 0.48336(16) 0.0211(6) Uani 1 1 d .
H7A H 0.1876 1.1611 0.4558 0.025 Uiso 1 1 calc R
C8 C 0.3708(3) 1.0849(2) 0.49607(14) 0.0172(5) Uani 1 1 d .
C9 C 0.5924(3) 0.7844(2) 0.75689(15) 0.0180(6) Uani 1 1 d .
C10 C 0.7241(3) 0.8609(3) 0.75064(16) 0.0221(6) Uani 1 1 d .
H10A H 0.7046 0.9253 0.7150 0.033 Uiso 1 1 calc R
H10B H 0.8039 0.8155 0.7304 0.033 Uiso 1 1 calc R
H10C H 0.7484 0.8911 0.8025 0.033 Uiso 1 1 calc R
C11 C 0.4671(3) 0.8566(3) 0.78740(16) 0.0223(6) Uani 1 1 d .
H11A H 0.4484 0.9203 0.7511 0.033 Uiso 1 1 calc R
H11B H 0.4907 0.8878 0.8391 0.033 Uiso 1 1 calc R
H11C H 0.3823 0.8078 0.7915 0.033 Uiso 1 1 calc R
C12 C 0.6232(4) 0.6863(3) 0.81528(16) 0.0280(6) Uani 1 1 d .
H12A H 0.6566 0.7191 0.8649 0.042 Uiso 1 1 calc R
H12B H 0.6967 0.6355 0.7937 0.042 Uiso 1 1 calc R
H12C H 0.5361 0.6420 0.8244 0.042 Uiso 1 1 calc R
C13 C 0.4656(3) 1.1824(2) 0.47254(16) 0.0218(6) Uani 1 1 d .
H13A H 0.5480 1.1854 0.5076 0.033 Uiso 1 1 calc R
H13B H 0.4129 1.2551 0.4760 0.033 Uiso 1 1 calc R
H13C H 0.4981 1.1707 0.4186 0.033 Uiso 1 1 calc R
C1S C 0.5205(4) 0.8948(3) 0.30380(19) 0.0337(7) Uani 1 1 d .
H1SA H 0.4762 0.8283 0.3307 0.040 Uiso 1 1 calc R
H1SB H 0.6023 0.9210 0.3357 0.040 Uiso 1 1 calc R
Cl3 Cl 0.58094(10) 0.85157(8) 0.21020(5) 0.0413(2) Uani 1 1 d .
Cl4 Cl 0.39543(10) 1.00755(9) 0.29542(6) 0.0505(3) Uani 1 1 d .

loop_
_atom_site_aniso_label
_atom_site_aniso_U_11
_atom_site_aniso_U_22
_atom_site_aniso_U_33
_atom_site_aniso_U_23
_atom_site_aniso_U_13
_atom_site_aniso_U_12
Pd1 0.00901(8) 0.01433(8) 0.01220(8) 0.00028(7) 0.00007(7) -0.00063(7)
Cl1 0.0116(3) 0.0221(3) 0.0199(3) 0.0010(2) 0.0007(2) 0.0023(2)
Cl2 0.0145(3) 0.0245(3) 0.0202(3) 0.0067(3) 0.0026(3) -0.0001(2)
O1 0.0147(9) 0.0209(9) 0.0266(10) 0.0044(8) -0.0003(8) -0.0048(8)
N1 0.0117(10) 0.0166(10) 0.0142(10) 0.0008(8) 0.0017(8) -0.0040(9)
N2 0.0127(10) 0.0162(10) 0.0129(11) -0.0030(8) -0.0021(8) 0.0015(9)
C1 0.0166(14) 0.0157(12) 0.0167(12) 0.0002(10) 0.0006(10) 0.0013(11)
C2 0.0239(14) 0.0171(12) 0.0229(14) 0.0029(11) 0.0014(12) -0.0036(12)
C3 0.0176(14) 0.0190(12) 0.0157(12) -0.0018(10) 0.0018(10) -0.0034(12)
C4 0.0144(12) 0.0180(12) 0.0192(12) -0.0024(10) 0.0001(10) -0.0006(11)
C5 0.0129(11) 0.0242(12) 0.0286(14) -0.0003(14) 0.0008(11) -0.0008(11)
C6 0.0125(13) 0.0323(15) 0.0316(15) -0.0025(12) -0.0021(12) 0.0036(14)
C7 0.0199(14) 0.0200(14) 0.0234(13) -0.0014(10) -0.0045(11) 0.0082(11)
C8 0.0187(12) 0.0179(11) 0.0151(11) -0.0012(10) 0.0016(10) 0.0035(13)
C9 0.0202(13) 0.0189(13) 0.0149(12) 0.0018(10) 0.0011(11) 0.0002(12)
C10 0.0238(14) 0.0258(15) 0.0166(13) -0.0018(11) -0.0012(11) -0.0033(13)
C11 0.0225(14) 0.0252(15) 0.0192(14) -0.0040(11) 0.0055(11) -0.0013(12)
C12 0.0352(17) 0.0278(14) 0.0209(13) 0.0043(11) -0.0031(14) 0.0010(16)
C13 0.0224(13) 0.0178(12) 0.0253(15) 0.0028(11) 0.0017(11) 0.0041(12)
C1S 0.0307(16) 0.0380(19) 0.0322(17) -0.0043(14) -0.0060(14) -0.0070(15)
Cl3 0.0368(4) 0.0471(5) 0.0399(5) -0.0170(4) -0.0055(4) 0.0056(4)
Cl4 0.0366(5) 0.0584(6) 0.0566(6) -0.0284(5) -0.0108(4) 0.0134(4)

loop_
_atom_type_symbol
_atom_type_description
_atom_type_scat_dispersion_real
_atom_type_scat_dispersion_imag
_atom_type_scat_source
C C 0.0181 0.0091 'International Tables Vol C Tables 4.2.6.8 and 6.1.1.4'
H H 0.0000 0.0000 'International Tables Vol C Tables 4.2.6.8 and 6.1.1.4'
N N 0.0311 0.0180 'International Tables Vol C Tables 4.2.6.8 and 6.1.1.4'
O O 0.0492 0.0322 'International Tables Vol C Tables 4.2.6.8 and 6.1.1.4'
Cl Cl 0.3639 0.7018 'International Tables Vol C Tables 4.2.6.8 and 6.1.1.4'
Pd Pd 0.1215 3.9337 'International Tables Vol C Tables 4.2.6.8 and 6.1.1.4'

loop_
_geom_angle_atom_site_label_1
_geom_angle_atom_site_label_2
_geom_angle_atom_site_label_3
_geom_angle
N1 Pd1 N2 80.08(9)
N1 Pd1 Cl1 91.29(7)
N2 Pd1 Cl1 169.05(6)
N1 Pd1 Cl2 177.64(6)
N2 Pd1 Cl2 99.98(6)
Cl1 Pd1 Cl2 88.37(2)
C3 O1 C2 104.4(2)
C3 N1 C1 107.7(2)
C3 N1 Pd1 113.14(19)
C1 N1 Pd1 138.94(17)
C8 N2 C4 117.0(2)
C8 N2 Pd1 132.73(18)
C4 N2 Pd1 109.87(16)
N1 C1 C2 100.2(2)
N1 C1 C9 111.6(2)
C2 C1 C9 114.6(2)
O1 C2 C1 104.0(2)
N1 C3 O1 118.0(2)
N1 C3 C4 120.0(2)
O1 C3 C4 121.8(2)
C5 C4 N2 124.7(3)
C5 C4 C3 121.8(3)
N2 C4 C3 113.4(2)
C4 C5 C6 117.8(3)
C7 C6 C5 118.5(3)
C6 C7 C8 121.7(3)
N2 C8 C7 120.2(2)
N2 C8 C13 121.3(2)
C7 C8 C13 118.5(2)
C10 C9 C11 109.2(2)
C10 C9 C12 108.8(2)
C11 C9 C12 109.1(2)
C10 C9 C1 110.3(2)
C11 C9 C1 111.3(2)
C12 C9 C1 108.2(2)
Cl4 C1S Cl3 110.54(18)
N1 C1 H1A 110.0
C2 C1 H1A 110.0
C9 C1 H1A 110.0
O1 C2 H2A 110.9
C1 C2 H2A 110.9
O1 C2 H2B 110.9
C1 C2 H2B 110.9
H2A C2 H2B 109.0
C4 C5 H5A 121.1
C6 C5 H5A 121.1
C7 C6 H6A 120.8
C5 C6 H6A 120.8
C6 C7 H7A 119.2
C8 C7 H7A 119.2
C9 C10 H10A 109.5
C9 C10 H10B 109.5
H10A C10 H10B 109.5
C9 C10 H10C 109.5
H10A C10 H10C 109.5
H10B C10 H10C 109.5
C9 C11 H11A 109.5
C9 C11 H11B 109.5
H11A C11 H11B 109.5
C9 C11 H11C 109.5
H11A C11 H11C 109.5
H11B C11 H11C 109.5
C9 C12 H12A 109.5
C9 C12 H12B 109.5
H12A C12 H12B 109.5
C9 C12 H12C 109.5
H12A C12 H12C 109.5
H12B C12 H12C 109.5
C8 C13 H13A 109.5
C8 C13 H13B 109.5
H13A C13 H13B 109.5
C8 C13 H13C 109.5
H13A C13 H13C 109.5
H13B C13 H13C 109.5
Cl4 C1S H1SA 109.5
Cl3 C1S H1SA 109.5
Cl4 C1S H1SB 109.5
Cl3 C1S H1SB 109.5
H1SA C1S H1SB 108.1

loop_
_geom_bond_atom_site_label_1
_geom_bond_atom_site_label_2
_geom_bond_distance
Pd1 N1 2.001(2)
Pd1 N2 2.112(2)
Pd1 Cl1 2.2786(6)
Pd1 Cl2 2.2900(6)
O1 C3 1.321(3)
O1 C2 1.470(3)
N1 C3 1.283(4)
N1 C1 1.482(3)
N2 C8 1.343(3)
N2 C4 1.371(3)
C1 C2 1.538(4)
C1 C9 1.557(4)
C3 C4 1.458(4)
C4 C5 1.371(4)
C5 C6 1.395(4)
C6 C7 1.355(4)
C7 C8 1.417(4)
C8 C13 1.496(4)
C9 C10 1.527(4)
C9 C11 1.537(4)
C9 C12 1.540(4)
C1S Cl4 1.765(4)
C1S Cl3 1.769(3)
C1 H1A 1.0000
C2 H2A 0.9900
C2 H2B 0.9900
C5 H5A 0.9500
C6 H6A 0.9500
C7 H7A 0.9500
C10 H10A 0.9800
C10 H10B 0.9800
C10 H10C 0.9800
C11 H11A 0.9800
C11 H11B 0.9800
C11 H11C 0.9800
C12 H12A 0.9800
C12 H12B 0.9800
C12 H12C 0.9800
C13 H13A 0.9800
C13 H13B 0.9800
C13 H13C 0.9800
C1S H1SA 0.9900
C1S H1SB 0.9900

loop_
_geom_torsion_atom_site_label_1
_geom_torsion_atom_site_label_2
_geom_torsion_atom_site_label_3
_geom_torsion_atom_site_label_4
_geom_torsion
N2 Pd1 N1 C3 16.13(19)
Cl1 Pd1 N1 C3 -157.09(19)
Cl2 Pd1 N1 C3 -75.6(17)
N2 Pd1 N1 C1 -169.5(3)
Cl1 Pd1 N1 C1 17.3(3)
Cl2 Pd1 N1 C1 98.8(16)
N1 Pd1 N2 C8 171.6(2)
Cl1 Pd1 N2 C8 -150.0(2)
Cl2 Pd1 N2 C8 -10.8(2)
N1 Pd1 N2 C4 -15.80(16)
Cl1 Pd1 N2 C4 22.6(4)
Cl2 Pd1 N2 C4 161.81(15)
C3 N1 C1 C2 17.8(3)
Pd1 N1 C1 C2 -156.8(2)
C3 N1 C1 C9 -104.0(2)
Pd1 N1 C1 C9 81.4(3)
C3 O1 C2 C1 20.5(3)
N1 C1 C2 O1 -22.7(2)
C9 C1 C2 O1 96.9(3)
C1 N1 C3 O1 -5.8(3)
Pd1 N1 C3 O1 170.38(18)
C1 N1 C3 C4 169.7(2)
Pd1 N1 C3 C4 -14.1(3)
C2 O1 C3 N1 -10.1(3)
C2 O1 C3 C4 174.6(2)
C8 N2 C4 C5 3.7(4)
Pd1 N2 C4 C5 -170.2(2)
C8 N2 C4 C3 -173.0(2)
Pd1 N2 C4 C3 13.1(2)
N1 C3 C4 C5 -176.8(3)
O1 C3 C4 C5 -1.5(4)
N1 C3 C4 N2 0.0(3)
O1 C3 C4 N2 175.3(2)
N2 C4 C5 C6 -0.4(4)
C3 C4 C5 C6 176.0(2)
C4 C5 C6 C7 -1.5(4)
C5 C6 C7 C8 0.2(4)
C4 N2 C8 C7 -4.9(3)
Pd1 N2 C8 C7 167.31(19)
C4 N2 C8 C13 172.2(2)
Pd1 N2 C8 C13 -15.7(3)
C6 C7 C8 N2 3.2(4)
C6 C7 C8 C13 -173.9(3)
N1 C1 C9 C10 -61.3(3)
C2 C1 C9 C10 -174.4(2)
N1 C1 C9 C11 60.1(3)
C2 C1 C9 C11 -53.0(3)
N1 C1 C9 C12 179.9(2)
C2 C1 C9 C12 66.8(3)
